data_4133828
loop_
_publ_author_name
'Fiorito, Daniele'
'Liu, Yangbin'
'Besnard, Celine'
'Mazet, Cl\'ement'

_publ_section_title
;
 Direct Access to Chiral Secondary Amides by Copper-Catalyzed Borylative
 Carboxamidation of Vinylarenes with Isocyanates.
;
_journal_name_full 'Journal of the American Chemical Society'
_journal_paper_doi 10.1021/jacs.9b12297
_journal_year 2019
_chemical_formula_moiety 'C20 H28 B N O3'
_chemical_formula_sum 'C20 H28 B N O3'
_chemical_formula_weight 341.24
_space_group_crystal_system monoclinic
_space_group_IT_number 14
_space_group_name_Hall '-P 2ybc'
_space_group_name_H-M_alt 'P 1 21/c 1'
_atom_sites_solution_hydrogens mixed
_atom_sites_solution_primary dual
_audit_creation_date 2018-11-09
_audit_creation_method
;
Olex2 1.2
(compiled 2018.05.29 svn.r3508 for OlexSys, GUI svn.r5506)
;
_cell_angle_alpha 90
_cell_angle_beta 95.3190(15)
_cell_angle_gamma 90
_cell_formula_units_Z 4
_cell_length_a 17.9466(3)
_cell_length_b 8.57729(14)
_cell_length_c 11.94065(18)
_cell_measurement_reflns_used 3106
_cell_measurement_temperature 140.00(10)
_cell_measurement_theta_max 72.9990
_cell_measurement_theta_min 5.7040
_cell_volume 1830.15(5)
_computing_cell_refinement 'CrysAlisPro 1.171.39.46 (Rigaku OD, 2018)'
_computing_data_collection 'CrysAlisPro 1.171.39.46 (Rigaku OD, 2018)'
_computing_data_reduction 'CrysAlisPro 1.171.39.46 (Rigaku OD, 2018)'
_computing_molecular_graphics 'Olex2 (Dolomanov et al., 2009)'
_computing_publication_material 'Olex2 (Dolomanov et al., 2009)'
_computing_structure_refinement 'ShelXL (Sheldrick, 2015)'
_computing_structure_solution 'ShelXT (Sheldrick, 2015)'
_diffrn_ambient_environment N~2~
_diffrn_ambient_temperature 140.00(10)
_diffrn_detector 'CCD plate'
_diffrn_detector_area_resol_mean 5.2817
_diffrn_detector_type AtlasS2
_diffrn_measured_fraction_theta_full 0.998
_diffrn_measured_fraction_theta_max 0.977
_diffrn_measurement_details
;
List of Runs (angles in degrees, time in seconds):

  # Type    Start    End  Width  t~exp~   \w     \q     \k     \f   Frames
--------------------------------------------------------------------------
  1  \w    -65.00  33.00   1.00   10.00    --  -40.91  38.00 -60.00   98
  2  \w    -68.00  30.00   1.00   10.00    --  -40.91  57.00-180.00   98
  3  \w     30.00  75.00   1.00   10.00    --   40.91-125.00  60.00   45
  4  \w     27.00 109.00   1.00   40.00    --  107.03 -94.00 -30.00   82
  5  \w     49.00  84.00   1.00   40.00    --  107.03 -94.00-120.00   35
  6  \w     39.00 106.00   1.00   40.00    --  107.03-125.00-120.00   67
  7  \w    103.00 170.00   1.00   40.00    --  107.03  45.00 -30.00   67
  8  \w    149.00 176.00   1.00   40.00    --  107.03 125.00-180.00   27
  9  \w     94.00 166.00   1.00   40.00    --  107.03 125.00-120.00   72
 10  \w     78.00 172.00   1.00   40.00    --  107.03  61.00  60.00   94
;
_diffrn_measurement_device 'four-circle diffractometer'
_diffrn_measurement_device_type 'SuperNova, Dual, Cu at home/near, AtlasS2'
_diffrn_measurement_method '\w scans'
_diffrn_orient_matrix_type 'CrysAlisPro convention (1999,Acta A55,543-557)'
_diffrn_orient_matrix_UB_11 0.0256155000
_diffrn_orient_matrix_UB_12 0.1644777000
_diffrn_orient_matrix_UB_13 -0.0315444000
_diffrn_orient_matrix_UB_21 -0.0105694000
_diffrn_orient_matrix_UB_22 0.0572724000
_diffrn_orient_matrix_UB_23 0.1197956000
_diffrn_orient_matrix_UB_31 0.0815830000
_diffrn_orient_matrix_UB_32 -0.0442039000
_diffrn_orient_matrix_UB_33 0.0380623000
_diffrn_radiation_monochromator mirror
_diffrn_radiation_probe x-ray
_diffrn_radiation_type CuK\a
_diffrn_radiation_wavelength 1.54184
_diffrn_reflns_av_R_equivalents 0.0250
_diffrn_reflns_av_unetI/netI 0.0341
_diffrn_reflns_Laue_measured_fraction_full 0.998
_diffrn_reflns_Laue_measured_fraction_max 0.977
_diffrn_reflns_limit_h_max 22
_diffrn_reflns_limit_h_min -17
_diffrn_reflns_limit_k_max 6
_diffrn_reflns_limit_k_min -10
_diffrn_reflns_limit_l_max 14
_diffrn_reflns_limit_l_min -14
_diffrn_reflns_number 7081
_diffrn_reflns_point_group_measured_fraction_full 0.998
_diffrn_reflns_point_group_measured_fraction_max 0.977
_diffrn_reflns_theta_full 67.684
_diffrn_reflns_theta_max 73.574
_diffrn_reflns_theta_min 4.950
_diffrn_source 'micro-focus sealed X-ray tube'
_diffrn_source_type 'SuperNova (Cu) X-ray Source'
_exptl_absorpt_coefficient_mu 0.643
_exptl_absorpt_correction_T_max 1.000
_exptl_absorpt_correction_T_min 0.671
_exptl_absorpt_correction_type gaussian
_exptl_absorpt_process_details
;
CrysAlisPro 1.171.39.46 (Rigaku Oxford Diffraction, 2018)
Numerical absorption correction based on gaussian integration over
			a multifaceted crystal model
Empirical absorption correction using spherical harmonics,
 implemented in SCALE3 ABSPACK scaling algorithm.
;
_exptl_crystal_colour colourless
_exptl_crystal_colour_primary colourless
_exptl_crystal_density_diffrn 1.238
_exptl_crystal_description needle
_exptl_crystal_F_000 736
_exptl_crystal_size_max 0.488
_exptl_crystal_size_mid 0.024
_exptl_crystal_size_min 0.017
_refine_diff_density_max 0.255
_refine_diff_density_min -0.228
_refine_diff_density_rms 0.040
_refine_ls_extinction_coef 0.0007(2)
_refine_ls_extinction_expression Fc^*^=kFc[1+0.001xFc^2^\l^3^/sin(2\q)]^-1/4^
_refine_ls_extinction_method 'SHELXL-2017/1 (Sheldrick 2017)'
_refine_ls_goodness_of_fit_ref 1.015
_refine_ls_hydrogen_treatment mixed
_refine_ls_matrix_type full
_refine_ls_number_parameters 234
_refine_ls_number_reflns 3604
_refine_ls_number_restraints 0
_refine_ls_restrained_S_all 1.015
_refine_ls_R_factor_all 0.0512
_refine_ls_R_factor_gt 0.0411
_refine_ls_shift/su_max 0.000
_refine_ls_shift/su_mean 0.000
_refine_ls_structure_factor_coef Fsqd
_refine_ls_weighting_details 'w=1/[\s^2^(Fo^2^)+(0.0525P)^2^+0.4783P] where P=(Fo^2^+2Fc^2^)/3'
_refine_ls_weighting_scheme calc
_refine_ls_wR_factor_gt 0.1014
_refine_ls_wR_factor_ref 0.1083
_reflns_Friedel_coverage 0.000
_reflns_number_gt 3009
_reflns_number_total 3604
_reflns_threshold_expression 'I > 2\s(I)'
_cod_data_source_file ja9b12297_si_003.cif
_cod_data_source_block df12-41
_cod_database_code 4133828
_shelx_shelxl_version_number 2017/1
_chemical_oxdiff_formula 'C20 H28 B1 N1 O3'
_shelx_space_group_comment
;
The symmetry employed for this shelxl refinement is uniquely defined
by the following loop, which should always be used as a source of
symmetry information in preference to the above space-group names.
They are only intended as comments.
;
_reflns_odcompleteness_completeness 99.89
_reflns_odcompleteness_iscentric 1
_reflns_odcompleteness_theta 66.97
_olex2_refinement_description
;
1. Fixed Uiso
 At 1.2 times of:
  All C(H) groups, All C(H,H) groups, All N(H) groups
 At 1.5 times of:
  All C(H,H,H) groups
2.a Ternary CH refined with riding coordinates:
 C8(H8), C9(H9), C12(H12), C14(H14)
2.b Secondary CH2 refined with riding coordinates:
 C10(H10A,H10B), C11(H11A,H11B), C13(H13A,H13B)
2.c Aromatic/amide H refined with riding coordinates:
 C2(H2), C3(H3), C4(H4), C5(H5), C6(H6)
2.d Idealised Me refined as rotating group:
 C16(H16A,H16B,H16C), C17(H17A,H17B,H17C), C19(H19A,H19B,H19C), C20(H20A,H20B,
 H20C)
;
_olex2_submission_special_instructions 'No special instructions were received'
_oxdiff_exptl_absorpt_empirical_details
;
Empirical correction (ABSPACK) includes:
- Absorption correction using spherical harmonics
- Frame scaling
;
_oxdiff_exptl_absorpt_empirical_full_max 1.528
_oxdiff_exptl_absorpt_empirical_full_min 0.737

loop_
_space_group_symop_operation_xyz
'x, y, z'
'-x, y+1/2, -z+1/2'
'-x, -y, -z'
'x, -y-1/2, z-1/2'

loop_
_atom_site_label
_atom_site_type_symbol
_atom_site_fract_x
_atom_site_fract_y
_atom_site_fract_z
_atom_site_U_iso_or_equiv
_atom_site_adp_type
_atom_site_occupancy
_atom_site_site_symmetry_order
_atom_site_calc_flag
_atom_site_refinement_flags_posn
O1 O 0.80913(6) 0.36791(11) 0.52696(8) 0.0240(2) Uani 1 1 d .
O2 O 0.74086(6) 0.52621(11) 0.63676(8) 0.0227(2) Uani 1 1 d .
O3 O 0.72158(5) 0.55490(11) 0.42489(8) 0.0232(2) Uani 1 1 d .
N1 N 0.70123(6) 0.72136(14) 0.27657(10) 0.0214(2) Uani 1 1 d .
H1 H 0.7183(10) 0.799(2) 0.2417(15) 0.026 Uiso 1 1 d R
C1 C 0.63043(8) 0.66814(16) 0.22743(11) 0.0225(3) Uani 1 1 d .
C2 C 0.58510(8) 0.5644(2) 0.27965(13) 0.0306(3) Uani 1 1 d .
H2 H 0.601823 0.519519 0.350286 0.037 Uiso 1 1 calc R
C3 C 0.51492(9) 0.5272(2) 0.22693(15) 0.0376(4) Uani 1 1 d .
H3 H 0.483869 0.456019 0.262059 0.045 Uiso 1 1 calc R
C4 C 0.48965(9) 0.5917(2) 0.12475(14) 0.0373(4) Uani 1 1 d .
H4 H 0.441310 0.566347 0.090343 0.045 Uiso 1 1 calc R
C5 C 0.53528(9) 0.6939(2) 0.07247(13) 0.0355(4) Uani 1 1 d .
H5 H 0.518286 0.738267 0.001794 0.043 Uiso 1 1 calc R
C6 C 0.60559(8) 0.73140(18) 0.12306(12) 0.0279(3) Uani 1 1 d .
H6 H 0.636942 0.800392 0.086534 0.033 Uiso 1 1 calc R
C7 C 0.74039(7) 0.67268(16) 0.36976(11) 0.0203(3) Uani 1 1 d .
C8 C 0.80849(8) 0.76100(16) 0.41732(11) 0.0209(3) Uani 1 1 d .
H8 H 0.795052 0.870524 0.435927 0.025 Uiso 1 1 calc R
C9 C 0.87577(8) 0.75862(17) 0.34539(11) 0.0245(3) Uani 1 1 d .
H9 H 0.863000 0.778330 0.263309 0.029 Uiso 1 1 calc R
C10 C 0.93591(8) 0.86716(18) 0.40285(12) 0.0281(3) Uani 1 1 d .
H10A H 0.913760 0.967267 0.424340 0.034 Uiso 1 1 calc R
H10B H 0.975726 0.888494 0.352822 0.034 Uiso 1 1 calc R
C11 C 0.96717(9) 0.77408(19) 0.50853(13) 0.0311(3) Uani 1 1 d .
H11A H 1.020622 0.747734 0.505142 0.037 Uiso 1 1 calc R
H11B H 0.961450 0.833347 0.578363 0.037 Uiso 1 1 calc R
C12 C 0.91825(8) 0.62714(17) 0.50182(12) 0.0267(3) Uani 1 1 d .
H12 H 0.939965 0.537416 0.547321 0.032 Uiso 1 1 calc R
C13 C 0.90887(8) 0.59738(18) 0.37433(13) 0.0284(3) Uani 1 1 d .
H13A H 0.957105 0.579430 0.342374 0.034 Uiso 1 1 calc R
H13B H 0.873544 0.511479 0.352919 0.034 Uiso 1 1 calc R
C14 C 0.83757(8) 0.67079(16) 0.52540(11) 0.0219(3) Uani 1 1 d .
H14 H 0.838311 0.740456 0.592647 0.026 Uiso 1 1 calc R
C15 C 0.79573(8) 0.28324(16) 0.62705(11) 0.0241(3) Uani 1 1 d .
C16 C 0.86420(9) 0.30393(18) 0.71258(13) 0.0309(3) Uani 1 1 d .
H16A H 0.908783 0.263724 0.680707 0.046 Uiso 1 1 calc GR
H16B H 0.856449 0.246427 0.781463 0.046 Uiso 1 1 calc GR
H16C H 0.871124 0.414870 0.730217 0.046 Uiso 1 1 calc GR
C17 C 0.78527(10) 0.11079(17) 0.59979(13) 0.0317(3) Uani 1 1 d .
H17A H 0.744595 0.098031 0.539845 0.048 Uiso 1 1 calc GR
H17B H 0.772799 0.054837 0.667137 0.048 Uiso 1 1 calc GR
H17C H 0.831692 0.068480 0.574850 0.048 Uiso 1 1 calc GR
C18 C 0.72525(8) 0.36522(16) 0.66442(12) 0.0241(3) Uani 1 1 d .
C19 C 0.65326(9) 0.31334(19) 0.59621(13) 0.0323(3) Uani 1 1 d .
H19A H 0.612652 0.385302 0.609808 0.048 Uiso 1 1 calc GR
H19B H 0.640133 0.207888 0.619110 0.048 Uiso 1 1 calc GR
H19C H 0.660840 0.313579 0.515985 0.048 Uiso 1 1 calc GR
C20 C 0.71615(10) 0.35470(19) 0.78923(12) 0.0320(3) Uani 1 1 d .
H20A H 0.760538 0.398343 0.832032 0.048 Uiso 1 1 calc GR
H20B H 0.710280 0.245277 0.810324 0.048 Uiso 1 1 calc GR
H20C H 0.671754 0.413702 0.805977 0.048 Uiso 1 1 calc GR
B1 B 0.78303(9) 0.52335(18) 0.53932(12) 0.0215(3) Uani 1 1 d .

loop_
_atom_site_aniso_label
_atom_site_aniso_U_11
_atom_site_aniso_U_22
_atom_site_aniso_U_33
_atom_site_aniso_U_23
_atom_site_aniso_U_13
_atom_site_aniso_U_12
O1 0.0333(5) 0.0178(5) 0.0217(5) 0.0016(4) 0.0065(4) 0.0009(4)
O2 0.0308(5) 0.0152(5) 0.0224(5) 0.0010(4) 0.0044(4) -0.0010(4)
O3 0.0277(5) 0.0185(5) 0.0227(5) 0.0035(4) -0.0019(4) -0.0037(4)
N1 0.0232(6) 0.0192(6) 0.0215(5) 0.0024(4) 0.0003(4) -0.0013(5)
C1 0.0216(6) 0.0204(7) 0.0253(6) -0.0028(5) 0.0010(5) 0.0013(5)
C2 0.0274(7) 0.0342(8) 0.0303(7) 0.0037(6) 0.0021(6) -0.0038(6)
C3 0.0263(8) 0.0449(10) 0.0420(9) 0.0005(7) 0.0046(6) -0.0085(7)
C4 0.0227(7) 0.0478(10) 0.0403(8) -0.0076(8) -0.0023(6) -0.0044(7)
C5 0.0312(8) 0.0429(10) 0.0304(7) 0.0003(7) -0.0071(6) 0.0002(7)
C6 0.0282(7) 0.0286(8) 0.0260(7) 0.0009(6) -0.0021(5) -0.0015(6)
C7 0.0236(6) 0.0176(6) 0.0197(6) 0.0006(5) 0.0023(5) 0.0024(5)
C8 0.0266(7) 0.0151(6) 0.0205(6) -0.0002(5) -0.0004(5) -0.0001(5)
C9 0.0273(7) 0.0251(7) 0.0208(6) 0.0021(5) 0.0008(5) -0.0028(6)
C10 0.0287(7) 0.0241(7) 0.0311(7) 0.0058(6) -0.0006(5) -0.0065(6)
C11 0.0286(7) 0.0328(8) 0.0305(7) 0.0053(6) -0.0051(6) -0.0098(6)
C12 0.0250(7) 0.0220(7) 0.0319(7) 0.0057(6) -0.0042(5) -0.0011(6)
C13 0.0258(7) 0.0240(7) 0.0357(8) -0.0043(6) 0.0049(6) -0.0011(6)
C14 0.0287(7) 0.0177(6) 0.0186(6) 0.0014(5) -0.0019(5) -0.0018(5)
C15 0.0353(8) 0.0157(7) 0.0213(6) 0.0021(5) 0.0027(5) -0.0008(6)
C16 0.0376(8) 0.0228(7) 0.0311(7) 0.0030(6) -0.0029(6) 0.0031(6)
C17 0.0485(9) 0.0177(7) 0.0288(7) -0.0008(6) 0.0036(6) -0.0010(6)
C18 0.0332(7) 0.0162(6) 0.0232(6) 0.0008(5) 0.0046(5) -0.0032(6)
C19 0.0317(8) 0.0308(8) 0.0343(8) 0.0010(6) 0.0027(6) -0.0068(7)
C20 0.0472(9) 0.0244(7) 0.0257(7) 0.0005(6) 0.0101(6) -0.0044(7)
B1 0.0271(7) 0.0183(7) 0.0185(6) 0.0006(6) -0.0010(5) -0.0013(6)

loop_
_atom_type_symbol
_atom_type_description
_atom_type_scat_dispersion_real
_atom_type_scat_dispersion_imag
_atom_type_scat_source
C C 0.0181 0.0091 'International Tables Vol C Tables 4.2.6.8 and 6.1.1.4'
H H 0.0000 0.0000 'International Tables Vol C Tables 4.2.6.8 and 6.1.1.4'
B B 0.0090 0.0039 'International Tables Vol C Tables 4.2.6.8 and 6.1.1.4'
N N 0.0311 0.0180 'International Tables Vol C Tables 4.2.6.8 and 6.1.1.4'
O O 0.0492 0.0322 'International Tables Vol C Tables 4.2.6.8 and 6.1.1.4'

loop_
_exptl_crystal_face_index_h
_exptl_crystal_face_index_k
_exptl_crystal_face_index_l
_exptl_crystal_face_perp_dist
1 0 0 0.0120
-1 0 0 0.0120
0 0 -1 0.2418
0 0 1 0.2418
0 -1 0 0.0083
0 1 0 0.0083

loop_
_geom_angle_atom_site_label_1
_geom_angle_atom_site_label_2
_geom_angle_atom_site_label_3
_geom_angle
B1 O1 C15 107.73(10)
B1 O2 C18 107.05(10)
C7 O3 B1 111.14(10)
C1 N1 H1 113.2(12)
C7 N1 H1 117.8(12)
C7 N1 C1 128.86(12)
C2 C1 N1 123.82(13)
C2 C1 C6 119.84(13)
C6 C1 N1 116.28(13)
C1 C2 H2 120.5
C1 C2 C3 119.07(15)
C3 C2 H2 120.5
C2 C3 H3 119.4
C4 C3 C2 121.23(16)
C4 C3 H3 119.4
C3 C4 H4 120.2
C3 C4 C5 119.52(14)
C5 C4 H4 120.2
C4 C5 H5 119.9
C6 C5 C4 120.17(15)
C6 C5 H5 119.9
C1 C6 H6 119.9
C5 C6 C1 120.15(14)
C5 C6 H6 119.9
O3 C7 N1 122.67(13)
O3 C7 C8 116.83(11)
N1 C7 C8 120.45(12)
C7 C8 H8 110.7
C7 C8 C9 115.66(11)
C7 C8 C14 105.16(11)
C9 C8 H8 110.7
C9 C8 C14 103.63(11)
C14 C8 H8 110.7
C8 C9 H9 115.0
C10 C9 C8 107.23(11)
C10 C9 H9 115.0
C13 C9 C8 101.13(11)
C13 C9 H9 115.0
C13 C9 C10 101.80(11)
C9 C10 H10A 111.0
C9 C10 H10B 111.0
C9 C10 C11 103.71(11)
H10A C10 H10B 109.0
C11 C10 H10A 111.0
C11 C10 H10B 111.0
C10 C11 H11A 111.2
C10 C11 H11B 111.2
H11A C11 H11B 109.2
C12 C11 C10 102.59(11)
C12 C11 H11A 111.2
C12 C11 H11B 111.2
C11 C12 H12 114.3
C11 C12 C13 101.41(12)
C11 C12 C14 109.43(12)
C13 C12 H12 114.3
C13 C12 C14 101.65(11)
C14 C12 H12 114.3
C9 C13 C12 94.48(11)
C9 C13 H13A 112.8
C9 C13 H13B 112.8
C12 C13 H13A 112.8
C12 C13 H13B 112.8
H13A C13 H13B 110.3
C8 C14 H14 110.4
C8 C14 B1 108.36(11)
C12 C14 C8 102.56(11)
C12 C14 H14 110.4
C12 C14 B1 114.54(12)
B1 C14 H14 110.4
O1 C15 C16 108.04(12)
O1 C15 C17 109.87(11)
O1 C15 C18 102.37(11)
C16 C15 C18 112.40(12)
C17 C15 C16 109.28(12)
C17 C15 C18 114.52(13)
C15 C16 H16A 109.5
C15 C16 H16B 109.5
C15 C16 H16C 109.5
H16A C16 H16B 109.5
H16A C16 H16C 109.5
H16B C16 H16C 109.5
C15 C17 H17A 109.5
C15 C17 H17B 109.5
C15 C17 H17C 109.5
H17A C17 H17B 109.5
H17A C17 H17C 109.5
H17B C17 H17C 109.5
O2 C18 C15 100.73(10)
O2 C18 C19 109.08(12)
O2 C18 C20 108.69(11)
C19 C18 C15 112.77(12)
C20 C18 C15 114.91(12)
C20 C18 C19 110.10(12)
C18 C19 H19A 109.5
C18 C19 H19B 109.5
C18 C19 H19C 109.5
H19A C19 H19B 109.5
H19A C19 H19C 109.5
H19B C19 H19C 109.5
C18 C20 H20A 109.5
C18 C20 H20B 109.5
C18 C20 H20C 109.5
H20A C20 H20B 109.5
H20A C20 H20C 109.5
H20B C20 H20C 109.5
O1 B1 O2 107.50(11)
O1 B1 O3 105.14(10)
O1 B1 C14 120.87(12)
O2 B1 O3 107.20(11)
O2 B1 C14 115.88(11)
C14 B1 O3 98.45(10)

loop_
_geom_bond_atom_site_label_1
_geom_bond_atom_site_label_2
_geom_bond_distance
O1 C15 1.4378(16)
O1 B1 1.4253(18)
O2 C18 1.4532(16)
O2 B1 1.4458(18)
O3 C7 1.2685(17)
O3 B1 1.6962(17)
N1 H1 0.857(19)
N1 C1 1.4243(18)
N1 C7 1.3272(18)
C1 C2 1.392(2)
C1 C6 1.394(2)
C2 H2 0.9500
C2 C3 1.392(2)
C3 H3 0.9500
C3 C4 1.378(3)
C4 H4 0.9500
C4 C5 1.387(3)
C5 H5 0.9500
C5 C6 1.385(2)
C6 H6 0.9500
C7 C8 1.5038(19)
C8 H8 1.0000
C8 C9 1.5454(19)
C8 C14 1.5530(17)
C9 H9 1.0000
C9 C10 1.538(2)
C9 C13 1.532(2)
C10 H10A 0.9900
C10 H10B 0.9900
C10 C11 1.553(2)
C11 H11A 0.9900
C11 H11B 0.9900
C11 C12 1.534(2)
C12 H12 1.0000
C12 C13 1.537(2)
C12 C14 1.546(2)
C13 H13A 0.9900
C13 H13B 0.9900
C14 H14 1.0000
C14 B1 1.617(2)
C15 C16 1.534(2)
C15 C17 1.5224(19)
C15 C18 1.549(2)
C16 H16A 0.9800
C16 H16B 0.9800
C16 H16C 0.9800
C17 H17A 0.9800
C17 H17B 0.9800
C17 H17C 0.9800
C18 C19 1.528(2)
C18 C20 1.5169(19)
C19 H19A 0.9800
C19 H19B 0.9800
C19 H19C 0.9800
C20 H20A 0.9800
C20 H20B 0.9800
C20 H20C 0.9800

loop_
_exptl_oxdiff_crystal_face_indexfrac_h
_exptl_oxdiff_crystal_face_indexfrac_k
_exptl_oxdiff_crystal_face_indexfrac_l
_exptl_oxdiff_crystal_face_x
_exptl_oxdiff_crystal_face_y
_exptl_oxdiff_crystal_face_z
0.9993 0.0000 0.0001 0.0256 -0.0105 0.0815
-0.9993 -0.0000 -0.0001 -0.0256 0.0105 -0.0815
0.0000 -0.0001 -0.9997 0.0315 -0.1198 -0.0380
-0.0000 0.0001 0.9997 -0.0315 0.1198 0.0380
-0.0002 -0.9988 0.0000 -0.1643 -0.0572 0.0441
0.0002 0.9988 -0.0000 0.1643 0.0572 -0.0441
